data_1570488
loop_
_publ_author_name
'Zhang, Rong'
'Lan, Jiajing'
'Wang, Fei'
'Chen, Shumei'
'Zhang, Jian'

_publ_section_title
;
 Aggregate assembly of ferrocene functionalized indium-oxo clusters.
;
_journal_issue 2
_journal_name_full 'Chemical science'
_journal_page_first 726
_journal_page_last 735
_journal_paper_doi 10.1039/d3sc05824g
_journal_volume 15
_journal_year 2024
_chemical_formula_moiety 'C78 H78 Fe6 In13 O48'
_chemical_formula_sum 'C78 H78 Fe6 In13 O48'
_chemical_formula_weight 3611.16
_space_group_crystal_system monoclinic
_space_group_IT_number 15
_space_group_name_Hall '-C 2yc'
_space_group_name_H-M_alt 'C 1 2/c 1'
_atom_sites_solution_hydrogens mixed
_audit_creation_date 2023-04-02
_audit_creation_method
;
Olex2 1.2
(compiled 2018.05.29 svn.r3508 for OlexSys, GUI svn.r5506)
;
_audit_update_record
;
2023-07-14 deposited with the CCDC.	2023-11-23 downloaded from the CCDC.
;
_cell_angle_alpha 90
_cell_angle_beta 94.153(2)
_cell_angle_gamma 90
_cell_formula_units_Z 4
_cell_length_a 32.0443(7)
_cell_length_b 14.9493(3)
_cell_length_c 28.0793(7)
_cell_measurement_reflns_used 18983
_cell_measurement_temperature 293(2)
_cell_measurement_theta_max 50.3340
_cell_measurement_theta_min 3.1130
_cell_volume 13415.8(5)
_computing_cell_refinement 'CrysAlisPro 1.171.41.93a (Rigaku OD, 2020)'
_computing_data_collection 'CrysAlisPro 1.171.41.93a (Rigaku OD, 2020)'
_computing_data_reduction 'CrysAlisPro 1.171.41.93a (Rigaku OD, 2020)'
_computing_molecular_graphics 'Olex2 (Dolomanov et al., 2009)'
_computing_publication_material 'Olex2 (Dolomanov et al., 2009)'
_computing_structure_refinement 'ShelXL (Sheldrick, 2015)'
_computing_structure_solution 'SHELXT 2014/5 (Sheldrick, 2014)'
_diffrn_ambient_temperature 293(2)
_diffrn_detector 'Hybrid Pixel Array Detector'
_diffrn_detector_area_resol_mean 10.0000
_diffrn_detector_type HyPix
_diffrn_measured_fraction_theta_full 0.985
_diffrn_measured_fraction_theta_max 0.985
_diffrn_measurement_details
;
List of Runs (angles in degrees, time in seconds):

  # Type    Start    End  Width  t~exp~   \w     \q     \k     \f   Frames
#--------------------------------------------------------------------------
  1  \w    -20.00  70.00   0.50    0.05    --   53.03 -63.00  38.00  180
  2  \w     56.00 119.00   0.50    0.05    --   53.03  63.00 175.00  126
  3  \w     79.00 125.00   0.50    0.05    --   53.03 125.00  90.00   92
  4  \w     79.00 125.00   0.50    0.05    --   53.03 125.00  30.00   92
  5  \w     80.00 121.00   0.50    0.05    --   53.03 125.00-120.00   82
  6  \w     26.00  51.00   0.50    0.05    --   -0.94  63.00 175.00   50
  7  \w    -73.00  18.00   0.50    0.05    --  -54.91  63.00 175.00  182
  8  \w    -28.00  -3.00   0.50    0.05    --   -0.94 -63.00  38.00   50
  9  \w   -106.00 -81.00   0.50    0.05    --  -54.91 -63.00  38.00   50
 10  \w    -87.00 -45.00   0.50    0.05    --  -54.91 -38.00-120.00   84
 11  \w   -128.00-102.00   0.50    0.05    --  -54.91 -38.00-120.00   52
 12  \w   -116.00 -79.00   0.50    0.05    --  -54.91-125.00-150.00   74
 13  \w   -127.00-102.00   0.50    0.05    --  -54.91-125.00-180.00   50
 14  \w   -113.00 -88.00   0.50    0.05    --  -54.91-125.00 -30.00   50
 15  \w   -112.00 -85.00   0.50    0.05    --  -54.91-125.00 150.00   54
;
_diffrn_measurement_device 'four-circle diffractometer'
_diffrn_measurement_device_type 'ROD, Synergy Custom system, HyPix'
_diffrn_measurement_method '\w scans'
_diffrn_orient_matrix_type 'CrysAlisPro convention (1999,Acta A55,543-557)'
_diffrn_orient_matrix_UB_11 -0.0370409000
_diffrn_orient_matrix_UB_12 0.0210283000
_diffrn_orient_matrix_UB_13 -0.0222136000
_diffrn_orient_matrix_UB_21 -0.0185415000
_diffrn_orient_matrix_UB_22 -0.0625760000
_diffrn_orient_matrix_UB_23 0.0252871000
_diffrn_orient_matrix_UB_31 -0.0062733000
_diffrn_orient_matrix_UB_32 0.0604872000
_diffrn_orient_matrix_UB_33 0.0339548000
_diffrn_radiation_monochromator mirror
_diffrn_radiation_probe x-ray
_diffrn_radiation_type GaK\a
_diffrn_radiation_wavelength 1.3405
_diffrn_reflns_av_R_equivalents 0.0562
_diffrn_reflns_av_unetI/netI 0.0582
_diffrn_reflns_Laue_measured_fraction_full 0.985
_diffrn_reflns_Laue_measured_fraction_max 0.985
_diffrn_reflns_limit_h_max 36
_diffrn_reflns_limit_h_min -36
_diffrn_reflns_limit_k_max 17
_diffrn_reflns_limit_k_min -17
_diffrn_reflns_limit_l_max 32
_diffrn_reflns_limit_l_min -31
_diffrn_reflns_number 39412
_diffrn_reflns_point_group_measured_fraction_full 0.985
_diffrn_reflns_point_group_measured_fraction_max 0.985
_diffrn_reflns_theta_full 50.637
_diffrn_reflns_theta_max 50.637
_diffrn_reflns_theta_min 3.114
_diffrn_source 'micro-focus metaljet'
_exptl_absorpt_coefficient_mu 15.472
_exptl_absorpt_correction_T_max 1.00000
_exptl_absorpt_correction_T_min 0.37868
_exptl_absorpt_correction_type multi-scan
_exptl_absorpt_process_details
;
CrysAlisPro 1.171.41.93a (Rigaku Oxford Diffraction, 2020)
Empirical absorption correction using spherical harmonics,
implemented in SCALE3 ABSPACK scaling algorithm.
;
_exptl_crystal_colour 'clear yellowish orange'
_exptl_crystal_colour_lustre clear
_exptl_crystal_colour_modifier yellowish
_exptl_crystal_colour_primary orange
_exptl_crystal_density_diffrn 1.788
_exptl_crystal_description block
_exptl_crystal_F_000 6892
_exptl_crystal_size_max 0.12
_exptl_crystal_size_mid 0.11
_exptl_crystal_size_min 0.11
_refine_diff_density_max 2.496
_refine_diff_density_min -0.853
_refine_diff_density_rms 0.142
_refine_ls_extinction_method none
_refine_ls_goodness_of_fit_ref 1.077
_refine_ls_hydrogen_treatment constr
_refine_ls_matrix_type full
_refine_ls_number_parameters 661
_refine_ls_number_reflns 10636
_refine_ls_number_restraints 2
_refine_ls_restrained_S_all 1.111
_refine_ls_R_factor_all 0.0611
_refine_ls_R_factor_gt 0.0457
_refine_ls_shift/su_max 0.002
_refine_ls_shift/su_mean 0.000
_refine_ls_structure_factor_coef Fsqd
_refine_ls_weighting_details 'w=1/[\s^2^(Fo^2^)+(0.0770P)^2^] where P=(Fo^2^+2Fc^2^)/3'
_refine_ls_weighting_scheme calc
_refine_ls_wR_factor_gt 0.1321
_refine_ls_wR_factor_ref 0.1396
_reflns_Friedel_coverage 0.000
_reflns_number_gt 7991
_reflns_number_total 10636
_reflns_threshold_expression 'I > 2\s(I)'
_cod_data_source_file d3sc05824g2.cif
_cod_data_source_block 5-12-18_auto
_cod_depositor_comments 'Adding full bibliography for 1570485--1570493.cif.'
_cod_database_code 1570488
_shelx_shelxl_version_number 2018/1
_chemical_oxdiff_formula 'In Fe C N O'
_shelx_space_group_comment
;
The symmetry employed for this shelxl refinement is uniquely defined
by the following loop, which should always be used as a source of
symmetry information in preference to the above space-group names.
They are only intended as comments.
;
_shelx_estimated_absorpt_t_max 0.281
_shelx_estimated_absorpt_t_min 0.258
_diffrn_oxdiff_digest_frames
;
016d9334ba46876be9dc8b807dd9096bd9012680a00
;
_reflns_odcompleteness_completeness 99.80
_reflns_odcompleteness_iscentric 1
_reflns_odcompleteness_theta 49.54
_olex2_refinement_description
;
1. Fixed Uiso
 At 1.2 times of:
  All C(H) groups
 At 1.5 times of:
  All C(H,H,H) groups, All O(H,H) groups
2. Restrained distances
 H20B-O20
 1 with sigma of 0.02
 O20-H20A
 1 with sigma of 0.02
3.a Rotating group:
 O20(H20A,H20B), O23(H23A,H23B), O24(H24A,H24B)
3.b Aromatic/amide H refined with riding coordinates:
 C1(H1), C6(H6), C11(H11), C14(H14), C15(H15), C16(H16), C18(H18), C20(H20),
 C21(H21), C23(H23), C24(H24), C25(H25), C26(H26), C27(H27), C28(H28), C29(H29),
  C30(H30), C32(H32), C33(H33), C34(H34), C35(H35), C36(H36), C37(H37), C39(H39)
3.c Idealised Me refined as rotating group:
 C22(H22A,H22B,H22C), C31(H31A,H31B,H31C), C38(H38A,H38B,H38C)
;
_smtbx_masks_void_probe_radius 1.2
_smtbx_masks_void_truncation_radius 1.2
_olex2_submission_special_instructions 'No special instructions were received'
_oxdiff_exptl_absorpt_empirical_details
;
Empirical correction (ABSPACK) includes:
- Absorption correction using spherical harmonics
- Frame scaling
;
_oxdiff_exptl_absorpt_empirical_full_max 1.962
_oxdiff_exptl_absorpt_empirical_full_min 0.501

loop_
_space_group_symop_operation_xyz
'x, y, z'
'-x, y, -z+1/2'
'x+1/2, y+1/2, z'
'-x+1/2, y+1/2, -z+1/2'
'-x, -y, -z'
'x, -y, z-1/2'
'-x+1/2, -y+1/2, -z'
'x+1/2, -y+1/2, z-1/2'

loop_
_atom_site_label
_atom_site_type_symbol
_atom_site_fract_x
_atom_site_fract_y
_atom_site_fract_z
_atom_site_U_iso_or_equiv
_atom_site_adp_type
_atom_site_occupancy
_atom_site_site_symmetry_order
_atom_site_calc_flag
_atom_site_refinement_flags_posn
_atom_site_refinement_flags_adp
_atom_site_refinement_flags_occupancy
_atom_site_disorder_assembly
_atom_site_disorder_group
In1 In 0.70666(2) 0.58218(4) 0.43588(2) 0.03872(16) Uani 1 1 d . . . . .
In2 In 0.750000 0.750000 0.500000 0.03392(19) Uani 1 2 d S T P . .
In3 In 0.70336(2) 0.82930(4) 0.59402(2) 0.03859(16) Uani 1 1 d . . . . .
In4 In 0.66040(2) 0.66110(4) 0.53002(2) 0.03945(16) Uani 1 1 d . . . . .
In5 In 0.75100(2) 0.89431(4) 0.38325(2) 0.04079(17) Uani 1 1 d . . . . .
In6 In 0.64751(2) 0.79211(4) 0.41900(2) 0.04244(17) Uani 1 1 d . . . . .
In7 In 0.69780(2) 0.98624(4) 0.49273(2) 0.04313(17) Uani 1 1 d . . . . .
Fe1 Fe 0.80617(5) 0.28747(8) 0.37650(5) 0.0575(4) Uani 1 1 d . . . . .
Fe2 Fe 0.63434(4) 0.57901(9) 0.72556(5) 0.0501(4) Uani 1 1 d . . . . .
Fe3 Fe 0.52892(4) 0.57670(10) 0.38420(5) 0.0561(4) Uani 1 1 d . . . . .
O1 O 0.7244(2) 0.4535(4) 0.4102(2) 0.0564(16) Uani 1 1 d . . . . .
O2 O 0.73163(15) 0.8801(3) 0.53048(18) 0.0348(12) Uani 1 1 d . . . . .
O3 O 0.72111(15) 0.7012(3) 0.56371(18) 0.0360(12) Uani 1 1 d . . . . .
O4 O 0.68816(15) 0.7102(3) 0.46585(17) 0.0344(12) Uani 1 1 d . . . . .
O5 O 0.68356(16) 0.5383(3) 0.50216(18) 0.0400(13) Uani 1 1 d . . . . .
O6 O 0.64597(16) 0.7939(3) 0.55328(19) 0.0405(13) Uani 1 1 d . . . . .
O7 O 0.73394(17) 0.6431(3) 0.37659(18) 0.0431(14) Uani 1 1 d . . . . .
O8 O 0.68937(18) 0.5354(4) 0.6168(2) 0.0465(14) Uani 1 1 d . . . . .
O9 O 0.67534(18) 0.7795(4) 0.6562(2) 0.0505(15) Uani 1 1 d . . . . .
O10 O 0.64725(18) 0.5482(4) 0.3996(2) 0.0504(15) Uani 1 1 d . . . . .
O11 O 0.73932(18) 0.9827(3) 0.4378(2) 0.0494(15) Uani 1 1 d . . . . .
O12 O 0.7616(2) 0.4101(4) 0.4759(2) 0.0572(17) Uani 1 1 d . . . . .
O13 O 0.65131(17) 0.8968(3) 0.4690(2) 0.0486(15) Uani 1 1 d . . . . .
O14 O 0.72716(18) 0.6840(4) 0.6751(2) 0.0481(14) Uani 1 1 d . . . . .
O15 O 0.8155(2) 0.5429(4) 0.3796(2) 0.0544(16) Uani 1 1 d . . . . .
O16 O 0.63150(19) 0.6094(4) 0.5912(2) 0.0548(16) Uani 1 1 d . . . . .
O17 O 0.60057(18) 0.6280(4) 0.4948(2) 0.0504(15) Uani 1 1 d . . . . .
O18 O 0.69491(18) 0.8226(4) 0.3758(2) 0.0612(18) Uani 1 1 d . . . . .
O19 O 0.63237(18) 0.6816(4) 0.3699(2) 0.0538(16) Uani 1 1 d . . . . .
O20 O 0.7293(2) 0.9882(4) 0.3276(2) 0.0688(19) Uani 1 1 d D . . . .
H20A H 0.690576 1.014185 0.308998 0.103 Uiso 1 1 d DGR . . . .
H20B H 0.748876 1.044420 0.297766 0.103 Uiso 1 1 d DGR . . . .
O21 O 0.84087(19) 0.4853(4) 0.4488(2) 0.0576(17) Uani 1 1 d . . . . .
O22 O 0.59020(18) 0.7502(4) 0.4517(2) 0.0554(16) Uani 1 1 d . . . . .
O23 O 0.6054(2) 0.8768(5) 0.3720(3) 0.090(2) Uani 1 1 d . . . . .
H23A H 0.585219 0.910103 0.380214 0.135 Uiso 1 1 d GR . . . .
H23B H 0.605428 0.883660 0.341594 0.135 Uiso 1 1 d GR . . . .
O24 O 0.6622(3) 1.0951(5) 0.4511(4) 0.108(3) Uani 1 1 d . . . . .
H24A H 0.669239 1.162977 0.449691 0.162 Uiso 1 1 d GR . . . .
H24B H 0.634732 1.090295 0.428646 0.162 Uiso 1 1 d GR . . . .
C1 C 0.8469(5) 0.2856(8) 0.3229(5) 0.102(5) Uani 1 1 d . . . . .
H1 H 0.843977 0.254343 0.294191 0.123 Uiso 1 1 calc R . . . .
C2 C 0.6518(3) 0.5582(6) 0.6201(3) 0.046(2) Uani 1 1 d . . . . .
C3 C 0.6934(3) 0.7185(6) 0.6824(3) 0.046(2) Uani 1 1 d . . . . .
C4 C 0.6238(3) 0.6007(6) 0.3763(3) 0.043(2) Uani 1 1 d . . . . .
C5 C 0.5800(3) 0.6738(6) 0.4657(3) 0.047(2) Uani 1 1 d . . . . .
C6 C 0.6874(3) 0.6261(6) 0.7607(3) 0.052(2) Uani 1 1 d . . . . .
H6 H 0.713499 0.598710 0.761684 0.063 Uiso 1 1 calc R . . . .
C7 C 0.7466(3) 0.3991(5) 0.4338(3) 0.045(2) Uani 1 1 d . . . . .
C8 C 0.6710(3) 0.6903(6) 0.7244(3) 0.048(2) Uani 1 1 d . . . . .
C9 C 0.7535(3) 0.3113(5) 0.4116(3) 0.051(2) Uani 1 1 d . . . . .
C10 C 0.6306(3) 0.5199(6) 0.6601(3) 0.053(2) Uani 1 1 d . . . . .
C11 C 0.6494(3) 0.4605(6) 0.6953(3) 0.060(3) Uani 1 1 d . . . . .
H11 H 0.676085 0.436070 0.695235 0.072 Uiso 1 1 calc R . . . .
C12 C 0.8314(3) 0.4817(6) 0.4031(4) 0.051(2) Uani 1 1 d . . . . .
C13 C 0.5840(3) 0.5679(6) 0.3528(3) 0.045(2) Uani 1 1 d . . . . .
C14 C 0.6574(3) 0.6130(7) 0.7934(3) 0.067(3) Uani 1 1 d . . . . .
H14 H 0.660321 0.576495 0.820291 0.080 Uiso 1 1 calc R . . . .
C15 C 0.5551(3) 0.6210(8) 0.3249(3) 0.068(3) Uani 1 1 d . . . . .
H15 H 0.558094 0.680454 0.315939 0.081 Uiso 1 1 calc R . . . .
C16 C 0.7757(3) 0.2385(6) 0.4326(4) 0.070(3) Uani 1 1 d . . . . .
H16 H 0.785359 0.235293 0.464611 0.084 Uiso 1 1 calc R . . . .
C17 C 0.5382(3) 0.6377(7) 0.4478(3) 0.055(2) Uani 1 1 d . . . . .
C18 C 0.5668(3) 0.4817(7) 0.3580(3) 0.064(3) Uani 1 1 d . . . . .
H18 H 0.579086 0.434386 0.375340 0.077 Uiso 1 1 calc R . . . .
C19 C 0.8431(3) 0.3967(5) 0.3797(3) 0.050(2) Uani 1 1 d . . . . .
C20 C 0.5221(3) 0.5530(7) 0.4556(3) 0.066(3) Uani 1 1 d . . . . .
H20 H 0.535285 0.509705 0.475190 0.080 Uiso 1 1 calc R . . . .
C21 C 0.6209(4) 0.6659(7) 0.7786(3) 0.069(3) Uani 1 1 d . . . . .
H21 H 0.596104 0.668108 0.793801 0.083 Uiso 1 1 calc R . . . .
C22 C 0.6578(4) 0.4544(7) 0.5022(4) 0.082(3) Uani 1 1 d . . . . .
H22A H 0.636008 0.457164 0.476937 0.123 Uiso 1 1 calc GR . . . .
H22B H 0.645563 0.448802 0.532306 0.123 Uiso 1 1 calc GR . . . .
H22C H 0.675327 0.403556 0.497496 0.123 Uiso 1 1 calc GR . . . .
C23 C 0.6297(3) 0.7145(7) 0.7359(4) 0.066(3) Uani 1 1 d . . . . .
H23 H 0.611779 0.754229 0.719056 0.079 Uiso 1 1 calc R . . . .
C24 C 0.4839(3) 0.5424(8) 0.4302(4) 0.077(3) Uani 1 1 d . . . . .
H24 H 0.467423 0.491174 0.429110 0.092 Uiso 1 1 calc R . . . .
C25 C 0.5072(3) 0.6859(8) 0.4157(3) 0.066(3) Uani 1 1 d . . . . .
H25 H 0.508595 0.744104 0.404226 0.079 Uiso 1 1 calc R . . . .
C26 C 0.7815(4) 0.1714(7) 0.3987(5) 0.091(4) Uani 1 1 d . . . . .
H26 H 0.796664 0.118699 0.403405 0.109 Uiso 1 1 calc R . . . .
C27 C 0.7439(4) 0.2880(7) 0.3632(4) 0.078(3) Uani 1 1 d . . . . .
H27 H 0.729775 0.323124 0.339923 0.094 Uiso 1 1 calc R . . . .
C28 C 0.5276(3) 0.4812(9) 0.3319(4) 0.078(3) Uani 1 1 d . . . . .
H28 H 0.509675 0.432422 0.327965 0.093 Uiso 1 1 calc R . . . .
C29 C 0.5854(4) 0.4962(9) 0.7178(4) 0.097(5) Uani 1 1 d . . . . .
H29 H 0.562023 0.498938 0.735488 0.116 Uiso 1 1 calc R . . . .
C30 C 0.5206(3) 0.5641(10) 0.3135(4) 0.083(4) Uani 1 1 d . . . . .
H30 H 0.496292 0.581249 0.295691 0.100 Uiso 1 1 calc R . . . .
C31 C 0.7261(4) 0.6081(8) 0.3279(4) 0.096(4) Uani 1 1 d . . . . .
H31A H 0.711001 0.651800 0.308392 0.144 Uiso 1 1 calc GR . . . .
H31B H 0.709815 0.554214 0.328689 0.144 Uiso 1 1 calc GR . . . .
H31C H 0.752247 0.595307 0.314708 0.144 Uiso 1 1 calc GR . . . .
C32 C 0.4748(3) 0.6224(10) 0.4067(4) 0.095(4) Uani 1 1 d . . . . .
H32 H 0.450518 0.632949 0.387341 0.113 Uiso 1 1 calc R . . . .
C33 C 0.7602(4) 0.1994(8) 0.3572(6) 0.101(5) Uani 1 1 d . . . . .
H33 H 0.756868 0.166028 0.329191 0.121 Uiso 1 1 calc R . . . .
C34 C 0.8659(3) 0.3234(7) 0.3995(5) 0.079(3) Uani 1 1 d . . . . .
H34 H 0.878219 0.319987 0.430452 0.095 Uiso 1 1 calc R . . . .
C35 C 0.5891(3) 0.5454(8) 0.6737(3) 0.075(3) Uani 1 1 d . . . . .
H35 H 0.569738 0.583619 0.657997 0.090 Uiso 1 1 calc R . . . .
C36 C 0.8315(4) 0.3738(7) 0.3318(4) 0.081(4) Uani 1 1 d . . . . .
H36 H 0.816476 0.409875 0.309649 0.097 Uiso 1 1 calc R . . . .
C37 C 0.6202(4) 0.4451(8) 0.7306(4) 0.074(3) Uani 1 1 d . . . . .
H37 H 0.623954 0.407851 0.757051 0.088 Uiso 1 1 calc R . . . .
C38 C 0.6046(4) 0.8120(8) 0.5717(5) 0.105(4) Uani 1 1 d . . . . .
H38A H 0.595961 0.761066 0.589363 0.158 Uiso 1 1 calc GR . . . .
H38B H 0.584406 0.823208 0.545403 0.158 Uiso 1 1 calc GR . . . .
H38C H 0.606562 0.863386 0.592217 0.158 Uiso 1 1 calc GR . . . .
C39 C 0.8667(4) 0.2567(9) 0.3647(6) 0.108(5) Uani 1 1 d . . . . .
H39 H 0.878967 0.200681 0.369394 0.129 Uiso 1 1 calc R . . . .

loop_
_atom_site_aniso_label
_atom_site_aniso_U_11
_atom_site_aniso_U_22
_atom_site_aniso_U_33
_atom_site_aniso_U_23
_atom_site_aniso_U_13
_atom_site_aniso_U_12
In1 0.0385(3) 0.0369(3) 0.0408(3) -0.0022(2) 0.0029(3) -0.0017(2)
In2 0.0335(4) 0.0315(4) 0.0369(4) -0.0017(3) 0.0032(3) -0.0010(3)
In3 0.0387(3) 0.0365(3) 0.0409(3) -0.0033(2) 0.0049(3) -0.0014(2)
In4 0.0378(3) 0.0413(3) 0.0391(3) -0.0025(3) 0.0024(3) -0.0021(2)
In5 0.0420(3) 0.0398(3) 0.0407(3) 0.0002(3) 0.0039(3) -0.0019(3)
In6 0.0376(3) 0.0444(4) 0.0446(4) 0.0026(3) -0.0021(3) 0.0007(3)
In7 0.0454(4) 0.0387(3) 0.0451(4) -0.0011(3) 0.0015(3) 0.0035(3)
Fe1 0.0701(10) 0.0386(8) 0.0635(9) -0.0079(7) 0.0040(8) 0.0092(7)
Fe2 0.0493(8) 0.0627(9) 0.0391(8) -0.0036(6) 0.0082(6) -0.0141(7)
Fe3 0.0389(8) 0.0897(11) 0.0401(8) -0.0113(7) 0.0047(6) -0.0126(7)
O1 0.064(4) 0.039(3) 0.067(4) 0.000(3) 0.011(3) 0.011(3)
O2 0.039(3) 0.025(3) 0.040(3) -0.001(2) 0.001(2) 0.003(2)
O3 0.038(3) 0.029(3) 0.040(3) -0.001(2) 0.000(2) 0.000(2)
O4 0.036(3) 0.031(3) 0.036(3) 0.002(2) 0.005(2) 0.000(2)
O5 0.042(3) 0.033(3) 0.045(3) -0.001(2) 0.004(3) -0.007(2)
O6 0.034(3) 0.045(3) 0.044(3) -0.001(3) 0.010(3) 0.007(3)
O7 0.050(4) 0.045(3) 0.034(3) -0.003(3) 0.003(3) 0.000(3)
O8 0.048(4) 0.043(3) 0.050(4) -0.003(3) 0.011(3) -0.008(3)
O9 0.049(4) 0.056(4) 0.048(4) 0.009(3) 0.011(3) 0.000(3)
O10 0.044(4) 0.062(4) 0.043(4) -0.001(3) -0.006(3) -0.005(3)
O11 0.060(4) 0.038(3) 0.052(4) 0.000(3) 0.013(3) -0.004(3)
O12 0.069(4) 0.049(4) 0.054(4) -0.013(3) 0.005(3) -0.012(3)
O13 0.043(3) 0.048(4) 0.055(4) -0.009(3) 0.002(3) 0.005(3)
O14 0.045(4) 0.050(4) 0.050(4) -0.007(3) 0.010(3) -0.005(3)
O15 0.068(4) 0.037(3) 0.060(4) -0.006(3) 0.011(3) 0.009(3)
O16 0.059(4) 0.057(4) 0.048(4) 0.008(3) 0.003(3) -0.005(3)
O17 0.051(4) 0.053(4) 0.045(4) -0.003(3) -0.010(3) 0.000(3)
O18 0.052(4) 0.086(5) 0.046(4) -0.002(3) 0.000(3) -0.031(3)
O19 0.052(4) 0.064(4) 0.046(4) -0.006(3) 0.009(3) 0.000(3)
O20 0.104(6) 0.041(4) 0.062(4) 0.009(3) 0.006(4) -0.013(4)
O21 0.055(4) 0.053(4) 0.066(5) -0.017(3) 0.014(3) 0.006(3)
O22 0.041(4) 0.071(4) 0.055(4) -0.005(3) 0.004(3) -0.002(3)
O23 0.102(7) 0.089(6) 0.074(5) 0.018(5) -0.027(5) 0.018(5)
O24 0.082(6) 0.068(5) 0.176(10) 0.013(6) 0.023(6) 0.023(4)
C1 0.144(14) 0.081(9) 0.086(10) -0.040(8) 0.035(10) -0.010(9)
C2 0.045(6) 0.050(6) 0.044(5) -0.016(4) 0.019(4) -0.015(4)
C3 0.052(6) 0.043(5) 0.043(5) -0.008(4) 0.007(4) -0.014(4)
C4 0.047(5) 0.047(6) 0.036(5) -0.007(4) 0.014(4) -0.013(4)
C5 0.049(6) 0.052(6) 0.041(5) -0.007(5) 0.016(4) -0.011(5)
C6 0.055(6) 0.066(6) 0.035(5) -0.006(4) -0.004(4) -0.002(5)
C7 0.048(5) 0.039(5) 0.049(6) -0.003(4) 0.012(5) -0.004(4)
C8 0.052(6) 0.056(6) 0.037(5) -0.009(4) 0.010(4) -0.011(5)
C9 0.054(6) 0.032(5) 0.065(6) -0.003(4) -0.013(5) 0.008(4)
C10 0.052(6) 0.067(6) 0.038(5) -0.011(4) 0.000(4) -0.030(5)
C11 0.084(8) 0.045(5) 0.050(6) 0.003(5) -0.004(6) -0.010(5)
C12 0.046(6) 0.049(6) 0.060(7) -0.011(5) 0.021(5) -0.007(4)
C13 0.039(5) 0.056(6) 0.041(5) -0.001(4) 0.008(4) -0.004(4)
C14 0.085(8) 0.085(8) 0.030(5) -0.004(5) 0.011(5) -0.008(6)
C15 0.037(5) 0.110(9) 0.058(7) 0.000(6) 0.009(5) -0.010(6)
C16 0.089(8) 0.046(6) 0.077(8) 0.015(5) 0.013(6) 0.006(6)
C17 0.049(6) 0.079(7) 0.039(5) -0.009(5) 0.012(4) -0.001(5)
C18 0.047(6) 0.091(8) 0.055(6) -0.025(6) 0.006(5) -0.012(5)
C19 0.054(6) 0.038(5) 0.059(6) -0.004(4) 0.010(5) 0.005(4)
C20 0.061(7) 0.091(8) 0.049(6) 0.004(6) 0.012(5) -0.011(6)
C21 0.080(8) 0.077(8) 0.053(6) -0.001(5) 0.030(6) -0.003(6)
C22 0.090(9) 0.067(7) 0.090(9) 0.011(6) 0.014(7) 0.001(6)
C23 0.069(7) 0.066(7) 0.063(7) -0.002(5) 0.013(6) 0.000(5)
C24 0.065(8) 0.100(9) 0.066(8) -0.021(7) 0.009(6) -0.032(7)
C25 0.052(6) 0.101(8) 0.045(6) -0.008(5) 0.002(5) 0.009(6)
C26 0.107(10) 0.037(6) 0.128(12) -0.006(7) 0.011(9) 0.013(6)
C27 0.100(9) 0.061(7) 0.070(7) -0.025(6) -0.023(6) 0.005(6)
C28 0.056(7) 0.113(10) 0.065(8) -0.039(7) 0.012(6) -0.031(7)
C29 0.095(10) 0.146(12) 0.054(7) -0.019(7) 0.036(7) -0.084(9)
C30 0.040(6) 0.156(13) 0.054(7) -0.029(8) -0.004(5) -0.010(7)
C31 0.075(8) 0.154(12) 0.060(8) -0.026(7) 0.002(6) -0.024(8)
C32 0.039(6) 0.187(14) 0.057(7) -0.039(8) -0.001(5) -0.017(8)
C33 0.078(9) 0.084(9) 0.142(13) -0.067(9) 0.018(9) -0.005(7)
C34 0.060(7) 0.068(8) 0.109(10) 0.000(7) 0.000(7) 0.007(6)
C35 0.057(7) 0.121(9) 0.047(6) -0.020(6) 0.006(5) -0.032(6)
C36 0.127(11) 0.056(7) 0.063(7) -0.021(6) 0.032(7) -0.002(7)
C37 0.088(9) 0.081(8) 0.052(7) -0.004(6) 0.009(7) -0.025(7)
C38 0.098(10) 0.090(9) 0.127(12) -0.023(8) -0.002(9) 0.002(8)
C39 0.096(11) 0.075(9) 0.157(15) -0.046(10) 0.044(10) 0.017(8)

loop_
_atom_type_symbol
_atom_type_description
_atom_type_scat_dispersion_real
_atom_type_scat_dispersion_imag
_atom_type_scat_source
C C 0.0147 0.0070 'International Tables Vol C Tables 4.2.6.8 and 6.1.1.4'
H H 0.0000 0.0000 'International Tables Vol C Tables 4.2.6.8 and 6.1.1.4'
Fe Fe -0.2758 2.5767 'International Tables Vol C Tables 4.2.6.8 and 6.1.1.4'
In In 0.1337 3.9104 'International Tables Vol C Tables 4.2.6.8 and 6.1.1.4'
O O 0.0412 0.0250 'International Tables Vol C Tables 4.2.6.8 and 6.1.1.4'

loop_
_geom_angle_atom_site_label_1
_geom_angle_atom_site_label_2
_geom_angle_atom_site_label_3
_geom_angle
_geom_angle_site_symmetry_1
_geom_angle_site_symmetry_3
_geom_angle_publ_flag
O1 In1 O2 97.0(2) . 7_666 ?
O1 In1 O4 176.9(2) . . ?
O1 In1 O5 97.7(2) . . ?
O1 In1 O10 82.8(2) . . ?
O4 In1 O2 82.59(18) . 7_666 ?
O5 In1 O2 93.53(19) . 7_666 ?
O5 In1 O4 79.32(18) . . ?
O5 In1 O10 89.4(2) . . ?
O7 In1 O1 89.2(2) . . ?
O7 In1 O2 79.62(19) . 7_666 ?
O7 In1 O4 93.70(19) . . ?
O7 In1 O5 170.86(19) . . ?
O7 In1 O10 97.4(2) . . ?
O10 In1 O2 177.0(2) . 7_666 ?
O10 In1 O4 97.7(2) . . ?
In1 In2 In3 120.059(14) 7_666 7_666 ?
In2 In2 In1 0(8) 7_666 7_666 ?
In2 In2 In3 0(10) 7_666 7_666 ?
In2 In2 In4 0(3) 7_666 7_666 ?
In2 In2 O2 0(10) 7_666 . ?
In2 In2 O2 0(10) 7_666 7_666 ?
In2 In2 O3 0(10) 7_666 . ?
In2 In2 O3 0(10) 7_666 7_666 ?
In2 In2 O4 0(10) 7_666 . ?
In2 In2 O4 0(10) 7_666 7_666 ?
In4 In2 In1 60.171(14) 7_666 7_666 ?
In4 In2 In3 59.889(13) 7_666 7_666 ?
O2 In2 In1 40.92(13) . 7_666 ?
O2 In2 In1 139.08(13) 7_666 7_666 ?
O2 In2 In3 139.53(13) . 7_666 ?
O2 In2 In3 40.47(13) 7_666 7_666 ?
O2 In2 In4 90.32(13) . 7_666 ?
O2 In2 In4 89.68(13) 7_666 7_666 ?
O2 In2 O2 180.0 . 7_666 ?
O3 In2 In1 90.34(12) 7_666 7_666 ?
O3 In2 In1 89.66(12) . 7_666 ?
O3 In2 In3 40.22(12) 7_666 7_666 ?
O3 In2 In3 139.78(12) . 7_666 ?
O3 In2 In4 40.45(12) 7_666 7_666 ?
O3 In2 In4 139.55(12) . 7_666 ?
O3 In2 O2 80.69(18) 7_666 7_666 ?
O3 In2 O2 99.31(18) . 7_666 ?
O3 In2 O2 80.69(18) . . ?
O3 In2 O2 99.31(18) 7_666 . ?
O3 In2 O3 180.0 . 7_666 ?
O3 In2 O4 98.80(18) . 7_666 ?
O3 In2 O4 81.20(18) 7_666 7_666 ?
O3 In2 O4 98.80(18) 7_666 . ?
O3 In2 O4 81.20(18) . . ?
O4 In2 In1 139.44(12) . 7_666 ?
O4 In2 In1 40.56(12) 7_666 7_666 ?
O4 In2 In3 90.01(13) 7_666 7_666 ?
O4 In2 In3 89.99(13) . 7_666 ?
O4 In2 In4 40.75(13) 7_666 7_666 ?
O4 In2 In4 139.25(13) . 7_666 ?
O4 In2 O2 98.52(18) . . ?
O4 In2 O2 98.52(18) 7_666 7_666 ?
O4 In2 O2 81.48(18) . 7_666 ?
O4 In2 O2 81.48(18) 7_666 . ?
O4 In2 O4 180.0 . 7_666 ?
O2 In3 In1 40.76(13) . 7_666 ?
O3 In3 In1 89.75(13) . 7_666 ?
O3 In3 O2 81.51(18) . . ?
O6 In3 In1 133.04(14) . 7_666 ?
O6 In3 O2 92.30(19) . . ?
O6 In3 O3 79.32(18) . . ?
O7 In3 In1 38.88(14) 7_666 7_666 ?
O7 In3 O2 79.44(19) 7_666 . ?
O7 In3 O3 93.17(19) 7_666 . ?
O7 In3 O6 169.6(2) 7_666 . ?
O9 In3 In1 139.50(15) . 7_666 ?
O9 In3 O2 179.7(2) . . ?
O9 In3 O3 98.5(2) . . ?
O9 In3 O6 87.4(2) . . ?
O9 In3 O7 100.8(2) . 7_666 ?
O9 In3 O15 83.3(2) . 7_666 ?
O15 In3 In1 90.23(17) 7_666 7_666 ?
O15 In3 O2 96.7(2) 7_666 . ?
O15 In3 O3 177.2(2) 7_666 . ?
O15 In3 O6 98.7(2) 7_666 . ?
O15 In3 O7 88.6(2) 7_666 7_666 ?
O3 In4 O4 82.11(18) . . ?
O5 In4 O3 94.11(18) . . ?
O5 In4 O4 79.36(18) . . ?
O5 In4 O6 170.7(2) . . ?
O5 In4 O16 99.4(2) . . ?
O5 In4 O17 87.5(2) . . ?
O6 In4 O3 79.62(18) . . ?
O6 In4 O4 92.86(19) . . ?
O6 In4 O16 88.6(2) . . ?
O16 In4 O3 100.0(2) . . ?
O16 In4 O4 177.6(2) . . ?
O17 In4 O3 177.1(2) . . ?
O17 In4 O4 95.8(2) . . ?
O17 In4 O6 98.5(2) . . ?
O17 In4 O16 82.1(2) . . ?
O8 In5 O3 90.0(2) 7_666 7_666 ?
O11 In5 O3 90.0(2) . 7_666 ?
O11 In5 O8 84.2(2) . 7_666 ?
O11 In5 O14 170.0(2) . 7_666 ?
O11 In5 O18 101.6(2) . . ?
O11 In5 O20 93.1(2) . . ?
O14 In5 O3 91.3(2) 7_666 7_666 ?
O14 In5 O8 85.9(2) 7_666 7_666 ?
O14 In5 O20 84.8(2) 7_666 . ?
O18 In5 O3 92.2(2) . 7_666 ?
O18 In5 O8 173.8(2) . 7_666 ?
O18 In5 O14 88.3(2) . 7_666 ?
O18 In5 O20 91.9(3) . . ?
O20 In5 O3 174.3(2) . 7_666 ?
O20 In5 O8 85.6(2) . 7_666 ?
O4 In6 O19 93.0(2) . . ?
O4 In6 O22 93.9(2) . . ?
O4 In6 O23 179.1(3) . . ?
O13 In6 O4 90.7(2) . . ?
O13 In6 O19 170.2(2) . . ?
O13 In6 O22 86.7(2) . . ?
O13 In6 O23 88.6(2) . . ?
O18 In6 O4 92.6(2) . . ?
O18 In6 O13 102.6(2) . . ?
O18 In6 O19 86.3(2) . . ?
O18 In6 O22 168.5(2) . . ?
O18 In6 O23 88.1(3) . . ?
O19 In6 O22 83.9(2) . . ?
O19 In6 O23 87.6(2) . . ?
O22 In6 O23 85.5(3) . . ?
O2 In7 O12 93.5(2) . 7_666 ?
O2 In7 O21 93.8(2) . 7_666 ?
O2 In7 O24 178.3(3) . . ?
O11 In7 O2 91.1(2) . . ?
O11 In7 O12 85.6(2) . 7_666 ?
O11 In7 O21 169.5(2) . 7_666 ?
O11 In7 O24 87.8(3) . . ?
O12 In7 O24 87.8(3) 7_666 . ?
O13 In7 O2 90.4(2) . . ?
O13 In7 O11 103.0(2) . . ?
O13 In7 O12 170.5(2) . 7_666 ?
O13 In7 O21 86.2(2) . 7_666 ?
O13 In7 O24 88.5(3) . . ?
O21 In7 O12 85.0(2) 7_666 7_666 ?
O21 In7 O24 87.4(3) 7_666 . ?
C9 Fe1 C1 160.3(5) . . ?
C16 Fe1 C1 156.7(5) . . ?
C16 Fe1 C9 40.2(4) . . ?
C19 Fe1 C1 69.1(4) . . ?
C19 Fe1 C9 109.9(3) . . ?
C19 Fe1 C16 124.5(4) . . ?
C19 Fe1 C26 157.3(5) . . ?
C19 Fe1 C33 162.7(5) . . ?
C19 Fe1 C34 40.6(4) . . ?
C19 Fe1 C39 68.2(4) . . ?
C26 Fe1 C1 119.7(5) . . ?
C26 Fe1 C9 69.3(4) . . ?
C26 Fe1 C16 40.4(4) . . ?
C26 Fe1 C34 120.3(5) . . ?
C26 Fe1 C39 104.7(5) . . ?
C27 Fe1 C1 122.6(6) . . ?
C27 Fe1 C9 40.9(4) . . ?
C27 Fe1 C16 67.7(5) . . ?
C27 Fe1 C19 125.4(4) . . ?
C27 Fe1 C26 69.8(5) . . ?
C27 Fe1 C33 41.9(4) . . ?
C27 Fe1 C34 162.5(4) . . ?
C27 Fe1 C36 108.8(5) . . ?
C27 Fe1 C39 156.2(5) . . ?
C33 Fe1 C1 106.4(5) . . ?
C33 Fe1 C9 68.4(4) . . ?
C33 Fe1 C16 66.1(5) . . ?
C33 Fe1 C26 39.7(5) . . ?
C33 Fe1 C34 154.5(5) . . ?
C33 Fe1 C39 119.4(5) . . ?
C34 Fe1 C1 66.9(5) . . ?
C34 Fe1 C9 125.9(4) . . ?
C34 Fe1 C16 109.7(5) . . ?
C36 Fe1 C1 41.2(4) . . ?
C36 Fe1 C9 125.0(4) . . ?
C36 Fe1 C16 161.0(4) . . ?
C36 Fe1 C19 41.1(4) . . ?
C36 Fe1 C26 157.9(5) . . ?
C36 Fe1 C33 124.7(6) . . ?
C36 Fe1 C34 67.6(5) . . ?
C36 Fe1 C39 67.2(6) . . ?
C39 Fe1 C1 38.8(5) . . ?
C39 Fe1 C9 160.5(6) . . ?
C39 Fe1 C16 123.7(6) . . ?
C39 Fe1 C34 40.0(5) . . ?
C6 Fe2 C8 42.4(3) . . ?
C6 Fe2 C10 125.6(4) . . ?
C6 Fe2 C11 106.8(4) . . ?
C6 Fe2 C14 39.8(4) . . ?
C6 Fe2 C21 68.8(4) . . ?
C6 Fe2 C23 69.9(4) . . ?
C6 Fe2 C35 163.6(4) . . ?
C6 Fe2 C37 119.0(4) . . ?
C8 Fe2 C14 69.2(4) . . ?
C8 Fe2 C21 69.3(4) . . ?
C8 Fe2 C23 41.0(4) . . ?
C8 Fe2 C35 124.8(4) . . ?
C8 Fe2 C37 157.6(5) . . ?
C10 Fe2 C8 109.6(3) . . ?
C10 Fe2 C11 41.1(4) . . ?
C10 Fe2 C14 159.6(4) . . ?
C10 Fe2 C21 158.7(4) . . ?
C10 Fe2 C23 123.8(4) . . ?
C10 Fe2 C35 42.0(4) . . ?
C10 Fe2 C37 69.0(4) . . ?
C11 Fe2 C8 123.2(4) . . ?
C11 Fe2 C14 121.4(4) . . ?
C11 Fe2 C21 157.6(4) . . ?
C11 Fe2 C23 159.8(4) . . ?
C11 Fe2 C35 70.5(4) . . ?
C11 Fe2 C37 40.9(4) . . ?
C14 Fe2 C37 104.0(4) . . ?
C21 Fe2 C14 41.4(4) . . ?
C21 Fe2 C23 41.3(4) . . ?
C21 Fe2 C37 120.6(4) . . ?
C23 Fe2 C14 69.5(4) . . ?
C23 Fe2 C37 158.5(5) . . ?
C29 Fe2 C6 153.1(5) . . ?
C29 Fe2 C8 162.4(6) . . ?
C29 Fe2 C10 68.8(4) . . ?
C29 Fe2 C11 67.9(5) . . ?
C29 Fe2 C14 118.8(4) . . ?
C29 Fe2 C21 105.6(5) . . ?
C29 Fe2 C23 124.2(6) . . ?
C29 Fe2 C35 42.1(4) . . ?
C29 Fe2 C37 39.7(5) . . ?
C35 Fe2 C14 155.5(4) . . ?
C35 Fe2 C21 119.9(5) . . ?
C35 Fe2 C23 106.8(5) . . ?
C35 Fe2 C37 70.2(5) . . ?
C13 Fe3 C18 40.6(3) . . ?
C13 Fe3 C20 124.5(4) . . ?
C13 Fe3 C24 157.0(4) . . ?
C13 Fe3 C28 67.5(4) . . ?
C15 Fe3 C13 40.7(3) . . ?
C15 Fe3 C18 68.8(4) . . ?
C15 Fe3 C20 158.8(4) . . ?
C15 Fe3 C24 160.3(4) . . ?
C15 Fe3 C28 68.1(5) . . ?
C17 Fe3 C13 109.8(4) . . ?
C17 Fe3 C15 122.6(4) . . ?
C17 Fe3 C18 125.7(4) . . ?
C17 Fe3 C20 39.9(4) . . ?
C17 Fe3 C24 67.8(4) . . ?
C17 Fe3 C28 161.6(5) . . ?
C18 Fe3 C20 109.8(4) . . ?
C18 Fe3 C24 120.8(5) . . ?
C18 Fe3 C28 40.3(4) . . ?
C20 Fe3 C24 39.0(4) . . ?
C25 Fe3 C13 125.7(4) . . ?
C25 Fe3 C15 105.9(5) . . ?
C25 Fe3 C17 43.3(4) . . ?
C25 Fe3 C18 163.8(4) . . ?
C25 Fe3 C20 69.3(4) . . ?
C25 Fe3 C24 69.3(4) . . ?
C25 Fe3 C28 153.5(5) . . ?
C25 Fe3 C32 41.3(4) . . ?
C28 Fe3 C20 125.4(5) . . ?
C28 Fe3 C24 107.2(4) . . ?
C30 Fe3 C13 67.6(4) . . ?
C30 Fe3 C15 41.1(4) . . ?
C30 Fe3 C17 158.4(5) . . ?
C30 Fe3 C18 67.4(5) . . ?
C30 Fe3 C20 159.4(5) . . ?
C30 Fe3 C24 123.4(4) . . ?
C30 Fe3 C25 119.4(5) . . ?
C30 Fe3 C28 39.2(4) . . ?
C30 Fe3 C32 106.8(5) . . ?
C32 Fe3 C13 162.7(5) . . ?
C32 Fe3 C15 124.4(5) . . ?
C32 Fe3 C17 69.0(4) . . ?
C32 Fe3 C18 154.3(5) . . ?
C32 Fe3 C20 66.4(5) . . ?
C32 Fe3 C24 39.8(5) . . ?
C32 Fe3 C28 119.3(4) . . ?
C7 O1 In1 124.3(6) . . ?
In1 O2 In2 97.74(19) 7_666 7_666 ?
In1 O2 In2 97.74(19) 7_666 . ?
In2 O2 In2 0.0 . 7_666 ?
In3 O2 In1 98.67(19) . 7_666 ?
In3 O2 In2 98.45(18) . . ?
In3 O2 In2 98.45(18) . 7_666 ?
In7 O2 In1 115.2(2) . 7_666 ?
In7 O2 In2 126.3(2) . 7_666 ?
In7 O2 In2 126.3(2) . . ?
In7 O2 In3 115.6(2) . . ?
In2 O3 In2 0.0 7_666 . ?
In2 O3 In5 126.2(2) 7_666 7_666 ?
In2 O3 In5 126.2(2) . 7_666 ?
In3 O3 In2 99.35(18) . . ?
In3 O3 In2 99.35(18) . 7_666 ?
In3 O3 In5 114.1(2) . 7_666 ?
In4 O3 In2 98.80(19) . . ?
In4 O3 In2 98.80(19) . 7_666 ?
In4 O3 In3 99.21(19) . . ?
In4 O3 In5 114.8(2) . 7_666 ?
In1 O4 In2 98.19(19) . . ?
In1 O4 In2 98.19(19) . 7_666 ?
In1 O4 In4 99.25(18) . . ?
In2 O4 In2 0.0 7_666 . ?
In4 O4 In2 97.89(19) . . ?
In4 O4 In2 97.89(19) . 7_666 ?
In6 O4 In1 115.4(2) . . ?
In6 O4 In2 126.2(2) . . ?
In6 O4 In2 126.2(2) . 7_666 ?
In6 O4 In4 115.3(2) . . ?
In4 O5 In1 101.7(2) . . ?
C22 O5 In1 118.6(5) . . ?
C22 O5 In4 120.6(5) . . ?
In4 O6 In3 101.2(2) . . ?
C38 O6 In3 121.3(6) . . ?
C38 O6 In4 119.5(6) . . ?
In1 O7 In3 101.9(2) . 7_666 ?
C31 O7 In1 121.4(6) . . ?
C31 O7 In3 121.1(6) . 7_666 ?
C2 O8 In5 135.3(5) . 7_666 ?
C3 O9 In3 120.9(5) . . ?
C4 O10 In1 125.5(6) . . ?
In5 O11 In7 135.4(3) . . ?
C7 O12 In7 130.8(6) . 7_666 ?
In7 O13 In6 134.5(3) . . ?
C3 O14 In5 133.5(5) . 7_666 ?
C12 O15 In3 126.6(6) . 7_666 ?
C2 O16 In4 119.9(6) . . ?
C5 O17 In4 126.7(6) . . ?
In6 O18 In5 136.0(3) . . ?
C4 O19 In6 132.8(5) . . ?
In5 O20 H20A 133.6 . . ?
In5 O20 H20B 134.3 . . ?
H20A O20 H20B 92.0 . . ?
C12 O21 In7 130.6(6) . 7_666 ?
C5 O22 In6 129.1(6) . . ?
In6 O23 H23A 127.5 . . ?
In6 O23 H23B 128.0 . . ?
H23A O23 H23B 104.5 . . ?
In7 O24 H24A 128.1 . . ?
In7 O24 H24B 129.2 . . ?
H24A O24 H24B 102.7 . . ?
Fe1 C1 H1 127.5 . . ?
C36 C1 Fe1 67.5(7) . . ?
C36 C1 H1 126.7 . . ?
C39 C1 Fe1 69.8(8) . . ?
C39 C1 H1 126.7 . . ?
C39 C1 C36 106.6(11) . . ?
O8 C2 C10 116.5(9) . . ?
O16 C2 O8 124.7(8) . . ?
O16 C2 C10 118.7(8) . . ?
O9 C3 C8 115.8(8) . . ?
O14 C3 O9 124.5(8) . . ?
O14 C3 C8 119.7(8) . . ?
O10 C4 O19 123.8(8) . . ?
O10 C4 C13 119.7(8) . . ?
O19 C4 C13 116.5(8) . . ?
O17 C5 O22 125.4(8) . . ?
O17 C5 C17 116.6(8) . . ?
O22 C5 C17 117.9(9) . . ?
Fe2 C6 H6 125.6 . . ?
C8 C6 Fe2 69.2(5) . . ?
C8 C6 H6 125.6 . . ?
C14 C6 Fe2 71.2(5) . . ?
C14 C6 H6 125.6 . . ?
C14 C6 C8 108.8(9) . . ?
O1 C7 O12 125.7(8) . . ?
O1 C7 C9 117.1(8) . . ?
O12 C7 C9 117.1(8) . . ?
C3 C8 Fe2 123.8(6) . . ?
C6 C8 Fe2 68.5(5) . . ?
C6 C8 C3 124.7(8) . . ?
C23 C8 Fe2 70.1(5) . . ?
C23 C8 C3 127.9(9) . . ?
C23 C8 C6 107.3(8) . . ?
C7 C9 Fe1 120.8(6) . . ?
C16 C9 Fe1 69.9(6) . . ?
C16 C9 C7 126.7(9) . . ?
C16 C9 C27 106.3(9) . . ?
C27 C9 Fe1 67.9(6) . . ?
C27 C9 C7 126.5(8) . . ?
C2 C10 Fe2 121.4(6) . . ?
C11 C10 Fe2 69.5(5) . . ?
C11 C10 C2 125.1(9) . . ?
C11 C10 C35 109.1(9) . . ?
C35 C10 Fe2 69.2(5) . . ?
C35 C10 C2 125.3(9) . . ?
Fe2 C11 H11 126.0 . . ?
C10 C11 Fe2 69.4(5) . . ?
C10 C11 H11 125.8 . . ?
C10 C11 C37 108.4(10) . . ?
C37 C11 Fe2 70.4(6) . . ?
C37 C11 H11 125.8 . . ?
O15 C12 O21 124.3(8) . . ?
O15 C12 C19 120.6(9) . . ?
O21 C12 C19 115.1(9) . . ?
C4 C13 Fe3 122.2(6) . . ?
C15 C13 Fe3 69.4(5) . . ?
C15 C13 C4 124.9(8) . . ?
C18 C13 Fe3 69.9(5) . . ?
C18 C13 C4 125.9(8) . . ?
C18 C13 C15 108.9(8) . . ?
Fe2 C14 H14 127.9 . . ?
C6 C14 Fe2 69.0(5) . . ?
C6 C14 H14 125.8 . . ?
C6 C14 C21 108.4(9) . . ?
C21 C14 Fe2 68.8(6) . . ?
C21 C14 H14 125.8 . . ?
Fe3 C15 H15 126.1 . . ?
C13 C15 Fe3 69.8(6) . . ?
C13 C15 H15 127.5 . . ?
C30 C15 Fe3 68.1(6) . . ?
C30 C15 C13 105.0(10) . . ?
C30 C15 H15 127.5 . . ?
Fe1 C16 H16 128.3 . . ?
C9 C16 Fe1 69.9(6) . . ?
C9 C16 H16 124.6 . . ?
C26 C16 Fe1 68.9(7) . . ?
C26 C16 C9 110.9(10) . . ?
C26 C16 H16 124.6 . . ?
C5 C17 Fe3 122.2(6) . . ?
C20 C17 Fe3 72.2(6) . . ?
C20 C17 C5 127.4(9) . . ?
C20 C17 C25 107.5(9) . . ?
C25 C17 Fe3 68.3(5) . . ?
C25 C17 C5 125.0(9) . . ?
Fe3 C18 H18 125.5 . . ?
C13 C18 Fe3 69.5(5) . . ?
C13 C18 H18 126.5 . . ?
C28 C18 Fe3 70.1(6) . . ?
C28 C18 C13 107.0(10) . . ?
C28 C18 H18 126.5 . . ?
C12 C19 Fe1 123.0(6) . . ?
C34 C19 Fe1 70.9(6) . . ?
C34 C19 C12 128.9(10) . . ?
C34 C19 C36 106.3(9) . . ?
C36 C19 Fe1 69.4(6) . . ?
C36 C19 C12 124.7(9) . . ?
Fe3 C20 H20 128.2 . . ?
C17 C20 Fe3 67.9(5) . . ?
C17 C20 H20 124.8 . . ?
C24 C20 Fe3 70.7(6) . . ?
C24 C20 C17 110.3(10) . . ?
C24 C20 H20 124.8 . . ?
Fe2 C21 H21 126.2 . . ?
C14 C21 Fe2 69.8(6) . . ?
C14 C21 H21 125.9 . . ?
C23 C21 Fe2 69.7(5) . . ?
C23 C21 C14 108.2(9) . . ?
C23 C21 H21 125.9 . . ?
O5 C22 H22A 109.5 . . ?
O5 C22 H22B 109.5 . . ?
O5 C22 H22C 109.5 . . ?
H22A C22 H22B 109.5 . . ?
H22A C22 H22C 109.5 . . ?
H22B C22 H22C 109.5 . . ?
Fe2 C23 H23 127.3 . . ?
C8 C23 Fe2 68.9(5) . . ?
C8 C23 C21 107.3(9) . . ?
C8 C23 H23 126.3 . . ?
C21 C23 Fe2 69.0(6) . . ?
C21 C23 H23 126.3 . . ?
Fe3 C24 H24 127.1 . . ?
C20 C24 Fe3 70.3(6) . . ?
C20 C24 H24 126.4 . . ?
C20 C24 C32 107.2(10) . . ?
C32 C24 Fe3 67.7(7) . . ?
C32 C24 H24 126.4 . . ?
Fe3 C25 H25 125.5 . . ?
C17 C25 Fe3 68.5(5) . . ?
C17 C25 H25 128.3 . . ?
C32 C25 Fe3 69.4(7) . . ?
C32 C25 C17 103.5(10) . . ?
C32 C25 H25 128.3 . . ?
Fe1 C26 H26 124.0 . . ?
C16 C26 Fe1 70.7(6) . . ?
C16 C26 H26 127.0 . . ?
C33 C26 Fe1 70.0(7) . . ?
C33 C26 C16 106.0(10) . . ?
C33 C26 H26 127.0 . . ?
Fe1 C27 H27 124.1 . . ?
C9 C27 Fe1 71.2(6) . . ?
C9 C27 H27 126.8 . . ?
C9 C27 C33 106.5(10) . . ?
C33 C27 Fe1 69.6(7) . . ?
C33 C27 H27 126.8 . . ?
Fe3 C28 H28 127.7 . . ?
C18 C28 Fe3 69.6(6) . . ?
C18 C28 H28 126.0 . . ?
C30 C28 Fe3 68.3(7) . . ?
C30 C28 C18 108.1(10) . . ?
C30 C28 H28 126.0 . . ?
Fe2 C29 H29 124.8 . . ?
C35 C29 Fe2 70.6(5) . . ?
C35 C29 H29 123.5 . . ?
C37 C29 Fe2 72.6(7) . . ?
C37 C29 H29 123.5 . . ?
C37 C29 C35 112.9(11) . . ?
Fe3 C30 H30 123.7 . . ?
C15 C30 Fe3 70.8(6) . . ?
C15 C30 H30 124.5 . . ?
C28 C30 Fe3 72.5(7) . . ?
C28 C30 C15 111.0(10) . . ?
C28 C30 H30 124.5 . . ?
O7 C31 H31A 109.5 . . ?
O7 C31 H31B 109.5 . . ?
O7 C31 H31C 109.5 . . ?
H31A C31 H31B 109.5 . . ?
H31A C31 H31C 109.5 . . ?
H31B C31 H31C 109.5 . . ?
Fe3 C32 H32 125.5 . . ?
C24 C32 Fe3 72.5(7) . . ?
C24 C32 C25 111.5(10) . . ?
C24 C32 H32 124.2 . . ?
C25 C32 Fe3 69.3(6) . . ?
C25 C32 H32 124.2 . . ?
Fe1 C33 H33 127.9 . . ?
C26 C33 Fe1 70.3(7) . . ?
C26 C33 C27 110.0(11) . . ?
C26 C33 H33 125.0 . . ?
C27 C33 Fe1 68.5(6) . . ?
C27 C33 H33 125.0 . . ?
Fe1 C34 H34 127.3 . . ?
C19 C34 Fe1 68.5(6) . . ?
C19 C34 H34 125.8 . . ?
C39 C34 Fe1 69.9(7) . . ?
C39 C34 C19 108.4(12) . . ?
C39 C34 H34 125.8 . . ?
Fe2 C35 H35 126.9 . . ?
C10 C35 Fe2 68.7(5) . . ?
C10 C35 H35 128.6 . . ?
C29 C35 Fe2 67.3(6) . . ?
C29 C35 C10 102.9(11) . . ?
C29 C35 H35 128.6 . . ?
Fe1 C36 H36 125.1 . . ?
C1 C36 Fe1 71.3(7) . . ?
C1 C36 H36 125.7 . . ?
C19 C36 Fe1 69.5(6) . . ?
C19 C36 C1 108.5(11) . . ?
C19 C36 H36 125.7 . . ?
Fe2 C37 H37 128.4 . . ?
C11 C37 Fe2 68.8(6) . . ?
C11 C37 H37 126.6 . . ?
C29 C37 Fe2 67.7(7) . . ?
C29 C37 C11 106.7(10) . . ?
C29 C37 H37 126.6 . . ?
O6 C38 H38A 109.5 . . ?
O6 C38 H38B 109.5 . . ?
O6 C38 H38C 109.5 . . ?
H38A C38 H38B 109.5 . . ?
H38A C38 H38C 109.5 . . ?
H38B C38 H38C 109.5 . . ?
Fe1 C39 H39 125.2 . . ?
C1 C39 Fe1 71.4(8) . . ?
C1 C39 C34 110.1(12) . . ?
C1 C39 H39 124.9 . . ?
C34 C39 Fe1 70.1(7) . . ?
C34 C39 H39 124.9 . . ?

loop_
_geom_bond_atom_site_label_1
_geom_bond_atom_site_label_2
_geom_bond_distance
_geom_bond_site_symmetry_2
_geom_bond_publ_flag
In1 O1 2.146(6) . ?
In1 O2 2.202(5) 7_666 ?
In1 O4 2.189(5) . ?
In1 O5 2.154(5) . ?
In1 O7 2.139(5) . ?
In1 O10 2.154(5) . ?
In2 In2 0.0000 7_666 ?
In2 In3 3.3437(6) 7_666 ?
In2 In4 3.3272(6) 7_666 ?
In2 O2 2.221(5) . ?
In2 O2 2.221(5) 7_666 ?
In2 O3 2.198(5) 7_666 ?
In2 O3 2.198(5) . ?
In2 O4 2.220(5) 7_666 ?
In2 O4 2.219(5) . ?
In3 O2 2.194(5) . ?
In3 O3 2.188(5) . ?
In3 O6 2.160(5) . ?
In3 O7 2.156(5) 7_666 ?
In3 O9 2.152(6) . ?
In3 O15 2.152(6) 7_666 ?
In4 O3 2.184(5) . ?
In4 O4 2.193(5) . ?
In4 O5 2.149(5) . ?
In4 O6 2.150(5) . ?
In4 O16 2.154(6) . ?
In4 O17 2.150(6) . ?
In5 O3 2.205(5) 7_666 ?
In5 O8 2.181(6) 7_666 ?
In5 O11 2.078(5) . ?
In5 O14 2.170(6) 7_666 ?
In5 O18 2.090(5) . ?
In5 O20 2.177(6) . ?
In6 O4 2.163(5) . ?
In6 O13 2.100(5) . ?
In6 O18 2.062(6) . ?
In6 O19 2.184(6) . ?
In6 O22 2.203(6) . ?
In6 O23 2.215(6) . ?
In7 O2 2.156(5) . ?
In7 O11 2.109(6) . ?
In7 O12 2.169(6) 7_666 ?
In7 O13 2.075(5) . ?
In7 O21 2.169(6) 7_666 ?
In7 O24 2.265(8) . ?
Fe1 C1 2.064(13) . ?
Fe1 C9 2.047(10) . ?
Fe1 C16 2.047(11) . ?
Fe1 C19 2.015(9) . ?
Fe1 C26 2.023(11) . ?
Fe1 C27 2.004(11) . ?
Fe1 C33 2.020(11) . ?
Fe1 C34 2.046(10) . ?
Fe1 C36 2.013(11) . ?
Fe1 C39 2.044(13) . ?
Fe2 C6 2.029(9) . ?
Fe2 C8 2.038(8) . ?
Fe2 C10 2.036(8) . ?
Fe2 C11 2.038(10) . ?
Fe2 C14 2.057(9) . ?
Fe2 C21 2.044(10) . ?
Fe2 C23 2.054(10) . ?
Fe2 C29 1.997(10) . ?
Fe2 C35 2.043(9) . ?
Fe2 C37 2.059(11) . ?
Fe3 C13 2.035(9) . ?
Fe3 C15 2.030(10) . ?
Fe3 C17 2.009(9) . ?
Fe3 C18 2.041(10) . ?
Fe3 C20 2.064(10) . ?
Fe3 C24 2.069(11) . ?
Fe3 C25 2.006(10) . ?
Fe3 C28 2.047(11) . ?
Fe3 C30 1.994(11) . ?
Fe3 C32 2.007(11) . ?
O1 C7 1.241(10) . ?
O5 C22 1.502(11) . ?
O6 C38 1.483(13) . ?
O7 C31 1.469(11) . ?
O8 C2 1.260(10) . ?
O9 C3 1.283(10) . ?
O10 C4 1.239(10) . ?
O12 C7 1.255(10) . ?
O14 C3 1.230(10) . ?
O15 C12 1.220(10) . ?
O16 C2 1.260(10) . ?
O17 C5 1.222(10) . ?
O19 C4 1.256(9) . ?
O20 H20A 1.3684 . ?
O20 H20B 1.3691 . ?
O21 C12 1.298(11) . ?
O22 C5 1.259(9) . ?
O23 H23A 0.8611 . ?
O23 H23B 0.8601 . ?
O24 H24A 1.0405 . ?
O24 H24B 1.0464 . ?
C1 H1 0.9300 . ?
C1 C36 1.436(15) . ?
C1 C39 1.364(18) . ?
C2 C10 1.471(12) . ?
C3 C8 1.484(11) . ?
C4 C13 1.476(11) . ?
C5 C17 1.499(12) . ?
C6 H6 0.9300 . ?
C6 C8 1.470(12) . ?
C6 C14 1.390(13) . ?
C7 C9 1.476(11) . ?
C8 C23 1.433(13) . ?
C9 C16 1.406(12) . ?
C9 C27 1.416(13) . ?
C10 C11 1.429(12) . ?
C10 C35 1.462(14) . ?
C11 H11 0.9300 . ?
C11 C37 1.431(14) . ?
C12 C19 1.490(11) . ?
C13 C15 1.414(12) . ?
C13 C18 1.414(12) . ?
C14 H14 0.9300 . ?
C14 C21 1.448(14) . ?
C15 H15 0.9300 . ?
C15 C30 1.413(14) . ?
C16 H16 0.9300 . ?
C16 C26 1.405(15) . ?
C17 C20 1.389(13) . ?
C17 C25 1.480(13) . ?
C18 H18 0.9300 . ?
C18 C28 1.408(13) . ?
C19 C34 1.408(13) . ?
C19 C36 1.413(13) . ?
C20 H20 0.9300 . ?
C20 C24 1.381(13) . ?
C21 H21 0.9300 . ?
C21 C23 1.447(13) . ?
C22 H22A 0.9600 . ?
C22 H22B 0.9600 . ?
C22 H22C 0.9600 . ?
C23 H23 0.9300 . ?
C24 H24 0.9300 . ?
C24 C32 1.388(16) . ?
C25 H25 0.9300 . ?
C25 C32 1.415(14) . ?
C26 H26 0.9300 . ?
C26 C33 1.373(17) . ?
C27 H27 0.9300 . ?
C27 C33 1.439(14) . ?
C28 H28 0.9300 . ?
C28 C30 1.356(15) . ?
C29 H29 0.9300 . ?
C29 C35 1.451(15) . ?
C29 C37 1.377(16) . ?
C30 H30 0.9300 . ?
C31 H31A 0.9600 . ?
C31 H31B 0.9600 . ?
C31 H31C 0.9600 . ?
C32 H32 0.9300 . ?
C33 H33 0.9300 . ?
C34 H34 0.9300 . ?
C34 C39 1.398(15) . ?
C35 H35 0.9300 . ?
C36 H36 0.9300 . ?
C37 H37 0.9300 . ?
C38 H38A 0.9600 . ?
C38 H38B 0.9600 . ?
C38 H38C 0.9600 . ?
C39 H39 0.9300 . ?

loop_
_geom_torsion_atom_site_label_1
_geom_torsion_atom_site_label_2
_geom_torsion_atom_site_label_3
_geom_torsion_atom_site_label_4
_geom_torsion
_geom_torsion_site_symmetry_1
_geom_torsion_site_symmetry_2
_geom_torsion_site_symmetry_3
_geom_torsion_site_symmetry_4
_geom_torsion_publ_flag
In1 O1 C7 O12 0.8(13) . . . . ?
In1 O1 C7 C9 176.2(6) . . . . ?
In1 O10 C4 O19 1.8(12) . . . . ?
In1 O10 C4 C13 179.4(5) . . . . ?
In3 O9 C3 O14 0.3(11) . . . . ?
In3 O9 C3 C8 179.6(5) . . . . ?
In3 O15 C12 O21 -2.2(13) 7_666 . . . ?
In3 O15 C12 C19 -179.7(6) 7_666 . . . ?
In4 O16 C2 O8 1.8(11) . . . . ?
In4 O16 C2 C10 -176.7(5) . . . . ?
In4 O17 C5 O22 -1.2(13) . . . . ?
In4 O17 C5 C17 -177.3(5) . . . . ?
In5 O8 C2 O16 60.4(12) 7_666 . . . ?
In5 O8 C2 C10 -121.0(7) 7_666 . . . ?
In5 O14 C3 O9 -61.7(11) 7_666 . . . ?
In5 O14 C3 C8 119.0(8) 7_666 . . . ?
In6 O19 C4 O10 -57.4(12) . . . . ?
In6 O19 C4 C13 124.9(7) . . . . ?
In6 O22 C5 O17 56.1(12) . . . . ?
In6 O22 C5 C17 -127.8(7) . . . . ?
In7 O12 C7 O1 -57.7(12) 7_666 . . . ?
In7 O12 C7 C9 126.9(7) 7_666 . . . ?
In7 O21 C12 O15 56.8(12) 7_666 . . . ?
In7 O21 C12 C19 -125.6(7) 7_666 . . . ?
Fe1 C1 C36 C19 59.8(8) . . . . ?
Fe1 C1 C39 C34 -59.6(10) . . . . ?
Fe1 C9 C16 C26 -56.7(8) . . . . ?
Fe1 C9 C27 C33 61.0(8) . . . . ?
Fe1 C16 C26 C33 -61.5(9) . . . . ?
Fe1 C19 C34 C39 58.7(9) . . . . ?
Fe1 C19 C36 C1 -60.9(9) . . . . ?
Fe1 C26 C33 C27 -56.9(9) . . . . ?
Fe1 C27 C33 C26 58.0(10) . . . . ?
Fe1 C34 C39 C1 60.4(11) . . . . ?
Fe2 C6 C8 C3 -117.1(8) . . . . ?
Fe2 C6 C8 C23 59.5(6) . . . . ?
Fe2 C6 C14 C21 -57.7(7) . . . . ?
Fe2 C8 C23 C21 58.5(7) . . . . ?
Fe2 C10 C11 C37 59.8(7) . . . . ?
Fe2 C10 C35 C29 -59.1(6) . . . . ?
Fe2 C11 C37 C29 57.3(8) . . . . ?
Fe2 C14 C21 C23 -59.3(7) . . . . ?
Fe2 C21 C23 C8 -58.4(6) . . . . ?
Fe2 C29 C35 C10 60.1(6) . . . . ?
Fe2 C29 C37 C11 -57.9(7) . . . . ?
Fe3 C13 C15 C30 -59.3(7) . . . . ?
Fe3 C13 C18 C28 60.4(7) . . . . ?
Fe3 C15 C30 C28 -61.7(9) . . . . ?
Fe3 C17 C20 C24 -57.9(8) . . . . ?
Fe3 C17 C25 C32 61.1(7) . . . . ?
Fe3 C18 C28 C30 57.5(8) . . . . ?
Fe3 C20 C24 C32 -57.8(8) . . . . ?
Fe3 C24 C32 C25 -58.5(8) . . . . ?
Fe3 C25 C32 C24 60.4(9) . . . . ?
Fe3 C28 C30 C15 60.7(8) . . . . ?
O1 C7 C9 Fe1 96.3(9) . . . . ?
O1 C7 C9 C16 -176.8(9) . . . . ?
O1 C7 C9 C27 12.3(15) . . . . ?
O8 C2 C10 Fe2 86.8(9) . . . . ?
O8 C2 C10 C11 0.9(12) . . . . ?
O8 C2 C10 C35 172.4(8) . . . . ?
O9 C3 C8 Fe2 98.5(9) . . . . ?
O9 C3 C8 C6 -175.7(8) . . . . ?
O9 C3 C8 C23 8.4(13) . . . . ?
O10 C4 C13 Fe3 94.7(9) . . . . ?
O10 C4 C13 C15 -179.1(9) . . . . ?
O10 C4 C13 C18 7.3(13) . . . . ?
O12 C7 C9 Fe1 -87.9(9) . . . . ?
O12 C7 C9 C16 -1.0(15) . . . . ?
O12 C7 C9 C27 -171.9(10) . . . . ?
O14 C3 C8 Fe2 -82.1(9) . . . . ?
O14 C3 C8 C6 3.7(12) . . . . ?
O14 C3 C8 C23 -172.2(9) . . . . ?
O15 C12 C19 Fe1 -96.8(10) . . . . ?
O15 C12 C19 C34 171.9(10) . . . . ?
O15 C12 C19 C36 -10.1(15) . . . . ?
O16 C2 C10 Fe2 -94.6(9) . . . . ?
O16 C2 C10 C11 179.5(8) . . . . ?
O16 C2 C10 C35 -9.0(12) . . . . ?
O17 C5 C17 Fe3 -100.6(9) . . . . ?
O17 C5 C17 C20 -9.0(14) . . . . ?
O17 C5 C17 C25 174.8(8) . . . . ?
O19 C4 C13 Fe3 -87.6(9) . . . . ?
O19 C4 C13 C15 -1.4(13) . . . . ?
O19 C4 C13 C18 -175.0(8) . . . . ?
O21 C12 C19 Fe1 85.5(9) . . . . ?
O21 C12 C19 C34 -5.8(14) . . . . ?
O21 C12 C19 C36 172.2(9) . . . . ?
O22 C5 C17 Fe3 83.0(10) . . . . ?
O22 C5 C17 C20 174.6(9) . . . . ?
O22 C5 C17 C25 -1.7(13) . . . . ?
C2 C10 C11 Fe2 114.6(8) . . . . ?
C2 C10 C11 C37 174.4(8) . . . . ?
C2 C10 C35 Fe2 -114.4(8) . . . . ?
C2 C10 C35 C29 -173.5(8) . . . . ?
C3 C8 C23 Fe2 117.9(9) . . . . ?
C3 C8 C23 C21 176.4(8) . . . . ?
C4 C13 C15 Fe3 -115.6(9) . . . . ?
C4 C13 C15 C30 -174.9(8) . . . . ?
C4 C13 C18 Fe3 115.8(9) . . . . ?
C4 C13 C18 C28 176.2(8) . . . . ?
C5 C17 C20 Fe3 -117.3(9) . . . . ?
C5 C17 C20 C24 -175.3(9) . . . . ?
C5 C17 C25 Fe3 114.9(9) . . . . ?
C5 C17 C25 C32 176.0(9) . . . . ?
C6 C8 C23 Fe2 -58.5(6) . . . . ?
C6 C8 C23 C21 -0.1(10) . . . . ?
C6 C14 C21 Fe2 57.8(7) . . . . ?
C6 C14 C21 C23 -1.6(11) . . . . ?
C7 C9 C16 Fe1 -114.0(10) . . . . ?
C7 C9 C16 C26 -170.7(10) . . . . ?
C7 C9 C27 Fe1 112.8(10) . . . . ?
C7 C9 C27 C33 173.8(9) . . . . ?
C8 C6 C14 Fe2 59.2(6) . . . . ?
C8 C6 C14 C21 1.5(11) . . . . ?
C9 C16 C26 Fe1 57.3(8) . . . . ?
C9 C16 C26 C33 -4.2(14) . . . . ?
C9 C27 C33 Fe1 -62.1(8) . . . . ?
C9 C27 C33 C26 -4.1(15) . . . . ?
C10 C11 C37 Fe2 -59.2(6) . . . . ?
C10 C11 C37 C29 -1.9(11) . . . . ?
C11 C10 C35 Fe2 58.2(6) . . . . ?
C11 C10 C35 C29 -0.9(10) . . . . ?
C12 C19 C34 Fe1 117.5(10) . . . . ?
C12 C19 C34 C39 176.3(10) . . . . ?
C12 C19 C36 Fe1 -116.6(9) . . . . ?
C12 C19 C36 C1 -177.5(10) . . . . ?
C13 C15 C30 Fe3 60.5(7) . . . . ?
C13 C15 C30 C28 -1.2(13) . . . . ?
C13 C18 C28 Fe3 -60.0(6) . . . . ?
C13 C18 C28 C30 -2.5(12) . . . . ?
C14 C6 C8 Fe2 -60.5(6) . . . . ?
C14 C6 C8 C3 -177.5(8) . . . . ?
C14 C6 C8 C23 -0.9(10) . . . . ?
C14 C21 C23 Fe2 59.4(7) . . . . ?
C14 C21 C23 C8 1.0(11) . . . . ?
C15 C13 C18 Fe3 -58.6(7) . . . . ?
C15 C13 C18 C28 1.8(11) . . . . ?
C16 C9 C27 Fe1 -59.7(7) . . . . ?
C16 C9 C27 C33 1.4(12) . . . . ?
C16 C26 C33 Fe1 61.9(8) . . . . ?
C16 C26 C33 C27 5.0(15) . . . . ?
C17 C20 C24 Fe3 56.3(7) . . . . ?
C17 C20 C24 C32 -1.5(13) . . . . ?
C17 C25 C32 Fe3 -60.4(6) . . . . ?
C17 C25 C32 C24 0.0(12) . . . . ?
C18 C13 C15 Fe3 58.9(7) . . . . ?
C18 C13 C15 C30 -0.4(11) . . . . ?
C18 C28 C30 Fe3 -58.4(8) . . . . ?
C18 C28 C30 C15 2.3(13) . . . . ?
C19 C34 C39 Fe1 -57.9(8) . . . . ?
C19 C34 C39 C1 2.5(16) . . . . ?
C20 C17 C25 Fe3 -61.9(7) . . . . ?
C20 C17 C25 C32 -0.9(11) . . . . ?
C20 C24 C32 Fe3 59.4(8) . . . . ?
C20 C24 C32 C25 0.9(14) . . . . ?
C25 C17 C20 Fe3 59.4(6) . . . . ?
C25 C17 C20 C24 1.5(12) . . . . ?
C27 C9 C16 Fe1 58.4(8) . . . . ?
C27 C9 C16 C26 1.7(13) . . . . ?
C34 C19 C36 Fe1 61.7(7) . . . . ?
C34 C19 C36 C1 0.8(13) . . . . ?
C35 C10 C11 Fe2 -58.0(6) . . . . ?
C35 C10 C11 C37 1.8(10) . . . . ?
C35 C29 C37 Fe2 59.3(8) . . . . ?
C35 C29 C37 C11 1.4(13) . . . . ?
C36 C1 C39 Fe1 57.7(9) . . . . ?
C36 C1 C39 C34 -1.9(17) . . . . ?
C36 C19 C34 Fe1 -60.7(7) . . . . ?
C36 C19 C34 C39 -2.0(13) . . . . ?
C37 C29 C35 Fe2 -60.5(8) . . . . ?
C37 C29 C35 C10 -0.4(12) . . . . ?
C39 C1 C36 Fe1 -59.1(10) . . . . ?
C39 C1 C36 C19 0.6(15) . . . . ?

loop_
_smtbx_masks_void_nr
_smtbx_masks_void_average_x
_smtbx_masks_void_average_y
_smtbx_masks_void_average_z
_smtbx_masks_void_volume
_smtbx_masks_void_count_electrons
_smtbx_masks_void_content
1 0.000 0.500 -0.487 2366.8 257.7 ?
2 0.500 0.000 -0.234 2366.8 257.7 ?
